data_1572833
loop_
_publ_author_name
'Izzotti, Anthony R.'
'Gleason, James L.'

_publ_section_title
;
 Driving <i>tert</i>-butyl axial: the surprising cyclopropyl effect.
;
_journal_issue 44
_journal_name_full 'Chemical science'
_journal_page_first 18592
_journal_page_last 18600
_journal_paper_doi 10.1039/d4sc05470a
_journal_volume 15
_journal_year 2024
_chemical_formula_moiety 'Cl, C11 H22 N'
_chemical_formula_sum 'C11 H22 Cl N'
_chemical_formula_weight 203.74
_chemical_name_systematic '4-(tert-butyl)-4\l4-azaspiro[2.5]octane hydrochloride'
_space_group_crystal_system monoclinic
_space_group_IT_number 14
_space_group_name_Hall '-P 2yn'
_space_group_name_H-M_alt 'P 1 21/n 1'
_atom_sites_solution_hydrogens mixed
_atom_sites_solution_primary iterative
_atom_sites_solution_secondary difmap
_audit_creation_date 2024-06-05
_audit_creation_method
;
Olex2 1.5
(compiled 2023.08.17 svn.r577a77a9 for OlexSys, GUI svn.r6817)
;
_audit_update_record
;
2024-08-01 deposited with the CCDC.	2024-10-03 downloaded from the CCDC.
;
_cell_angle_alpha 90
_cell_angle_beta 92.0640(10)
_cell_angle_gamma 90
_cell_formula_units_Z 4
_cell_length_a 8.2410(3)
_cell_length_b 15.6585(7)
_cell_length_c 9.0543(4)
_cell_measurement_reflns_used 2140
_cell_measurement_temperature 298(2)
_cell_measurement_theta_max 72.598
_cell_measurement_theta_min 6.071
_cell_volume 1167.62(8)
_computing_cell_refinement 'Bruker APEX3'
_computing_data_collection 'Bruker APEX3'
_computing_data_reduction 'Bruker APEX3'
_computing_molecular_graphics 'Olex2 1.5 (Dolomanov et al., 2009)'
_computing_publication_material 'Olex2 1.5 (Dolomanov et al., 2009)'
_computing_structure_refinement 'SHELXL-2019/2 (Sheldrick, 2019)'
_computing_structure_solution 'SHELXT 2014/5 (Sheldrick, 2014)'
_diffrn_ambient_temperature 298(2)
_diffrn_measured_fraction_theta_full 0.977
_diffrn_measured_fraction_theta_max 0.977
_diffrn_measurement_device_type 'Bruker D8'
_diffrn_measurement_method '\w and \f scans'
_diffrn_radiation_type CuK\a
_diffrn_radiation_wavelength 1.54178
_diffrn_reflns_av_R_equivalents 0.0414
_diffrn_reflns_av_unetI/netI 0.0254
_diffrn_reflns_Laue_measured_fraction_full 0.977
_diffrn_reflns_Laue_measured_fraction_max 0.977
_diffrn_reflns_limit_h_max 10
_diffrn_reflns_limit_h_min -7
_diffrn_reflns_limit_k_max 19
_diffrn_reflns_limit_k_min -19
_diffrn_reflns_limit_l_max 11
_diffrn_reflns_limit_l_min -11
_diffrn_reflns_number 18713
_diffrn_reflns_point_group_measured_fraction_full 0.977
_diffrn_reflns_point_group_measured_fraction_max 0.977
_diffrn_reflns_theta_full 67.679
_diffrn_reflns_theta_max 72.598
_diffrn_reflns_theta_min 6.071
_exptl_absorpt_coefficient_mu 2.541
_exptl_absorpt_correction_T_max 0.7536
_exptl_absorpt_correction_T_min 0.4990
_exptl_absorpt_correction_type multi-scan
_exptl_absorpt_process_details 'Bruker AXScale'
_exptl_crystal_colour colorless
_exptl_crystal_density_diffrn 1.159
_exptl_crystal_density_method 'not measured'
_exptl_crystal_description block
_exptl_crystal_F_000 448
_exptl_crystal_size_max 0.796
_exptl_crystal_size_mid 0.264
_exptl_crystal_size_min 0.214
_refine_diff_density_max 0.312
_refine_diff_density_min -0.183
_refine_diff_density_rms 0.040
_refine_ls_extinction_coef 0.039(6)
_refine_ls_extinction_expression Fc^*^=kFc[1+0.001xFc^2^\l^3^/sin(2\q)]^-1/4^
_refine_ls_extinction_method 'SHELXL-2019/2 (Sheldrick 2019)'
_refine_ls_goodness_of_fit_ref 1.094
_refine_ls_hydrogen_treatment constr
_refine_ls_matrix_type full
_refine_ls_number_parameters 119
_refine_ls_number_reflns 2268
_refine_ls_number_restraints 0
_refine_ls_restrained_S_all 1.094
_refine_ls_R_factor_all 0.0478
_refine_ls_R_factor_gt 0.0461
_refine_ls_shift/su_max 0.001
_refine_ls_shift/su_mean 0.000
_refine_ls_structure_factor_coef Fsqd
_refine_ls_weighting_details 'w=1/[\s^2^(Fo^2^)+(0.0779P)^2^+0.2526P] where P=(Fo^2^+2Fc^2^)/3'
_refine_ls_weighting_scheme calc
_refine_ls_wR_factor_gt 0.1321
_refine_ls_wR_factor_ref 0.1348
_reflns_Friedel_coverage 0.000
_reflns_number_gt 2140
_reflns_number_total 2268
_reflns_threshold_expression 'I > 2\s(I)'
_cod_data_source_file d4sc05470a3.cif
_cod_data_source_block AI1171
_cod_depositor_comments 'Adding full bibliography for 1572833--1572835.cif.'
_cod_database_code 1572833
_shelx_shelxl_version_number 2019/3
_shelx_space_group_comment
;
The symmetry employed for this shelxl refinement is uniquely defined
by the following loop, which should always be used as a source of
symmetry information in preference to the above space-group names.
They are only intended as comments.
;
_shelx_estimated_absorpt_t_max 0.612
_shelx_estimated_absorpt_t_min 0.237
_olex2_refinement_description
;
1.a Riding coordinates:
 N1(H1)
1.b Secondary CH2 refined with riding coordinates:
 C5(H5A,H5AB), C4(H4A,H4AB), C3(H3A,H3AB), C6(H6A,H6AB), C11(H11A,H11B),
 C12(H12A,H12B)
1.c Idealised Me refined with riding coordinates:
 C8(H8A,H8B,H8C), C9(H9A,H9B,H9C), C10(H10A,H10B,H10C)
;
_olex2_submission_special_instructions 'No special instructions were received'

loop_
_space_group_symop_operation_xyz
'x, y, z'
'-x+1/2, y+1/2, -z+1/2'
'-x, -y, -z'
'x-1/2, -y-1/2, z-1/2'

loop_
_atom_site_label
_atom_site_type_symbol
_atom_site_fract_x
_atom_site_fract_y
_atom_site_fract_z
_atom_site_U_iso_or_equiv
_atom_site_adp_type
_atom_site_occupancy
_atom_site_site_symmetry_order
_atom_site_calc_flag
_atom_site_refinement_flags_posn
_atom_site_refinement_flags_adp
_atom_site_refinement_flags_occupancy
_atom_site_disorder_assembly
_atom_site_disorder_group
Cl1 Cl 0.26403(5) 0.60868(3) 0.30734(4) 0.0561(2) Uani 1 1 d . . . . .
N1 N 0.31283(14) 0.61285(7) 0.65396(14) 0.0360(3) Uani 1 1 d . . . . .
H1 H 0.297390 0.620200 0.546806 0.054 Uiso 1 1 d R U . . .
C2 C 0.15029(18) 0.62409(10) 0.72017(18) 0.0426(4) Uani 1 1 d . . . . .
C5 C 0.3425(2) 0.48124(11) 0.8200(2) 0.0568(5) Uani 1 1 d . . . . .
H5A H 0.354661 0.419754 0.813540 0.068 Uiso 1 1 calc R U . . .
H5AB H 0.430307 0.502704 0.883968 0.068 Uiso 1 1 calc R U . . .
C4 C 0.1820(3) 0.50122(13) 0.8897(2) 0.0666(5) Uani 1 1 d . . . . .
H4A H 0.187113 0.484087 0.992709 0.080 Uiso 1 1 calc R U . . .
H4AB H 0.095733 0.469067 0.839712 0.080 Uiso 1 1 calc R U . . .
C3 C 0.1449(2) 0.59616(12) 0.8788(2) 0.0559(5) Uani 1 1 d . . . . .
H3A H 0.038092 0.607418 0.916083 0.067 Uiso 1 1 calc R U . . .
H3AB H 0.224003 0.628106 0.938319 0.067 Uiso 1 1 calc R U . . .
C8 C 0.3802(3) 0.76549(12) 0.7161(3) 0.0771(7) Uani 1 1 d . . . . .
H8A H 0.464893 0.804572 0.746087 0.116 Uiso 1 1 calc R U . . .
H8B H 0.299856 0.763701 0.790150 0.116 Uiso 1 1 calc R U . . .
H8C H 0.330753 0.784163 0.624023 0.116 Uiso 1 1 calc R U . . .
C7 C 0.45127(18) 0.67749(9) 0.69703(17) 0.0434(4) Uani 1 1 d . . . . .
C6 C 0.35807(19) 0.51938(9) 0.66700(17) 0.0441(4) Uani 1 1 d . . . . .
H6A H 0.469408 0.512581 0.637746 0.053 Uiso 1 1 calc R U . . .
H6AB H 0.289540 0.487092 0.597870 0.053 Uiso 1 1 calc R U . . .
C9 C 0.5672(2) 0.67838(15) 0.5693(2) 0.0675(5) Uani 1 1 d . . . . .
H9A H 0.614667 0.622812 0.559095 0.101 Uiso 1 1 calc R U . . .
H9B H 0.651361 0.719637 0.589011 0.101 Uiso 1 1 calc R U . . .
H9C H 0.508376 0.693258 0.479529 0.101 Uiso 1 1 calc R U . . .
C10 C 0.5500(3) 0.65141(15) 0.8358(2) 0.0684(6) Uani 1 1 d . . . . .
H10A H 0.598360 0.596478 0.820672 0.103 Uiso 1 1 calc R U . . .
H10B H 0.479878 0.648515 0.918104 0.103 Uiso 1 1 calc R U . . .
H10C H 0.633742 0.692849 0.855970 0.103 Uiso 1 1 calc R U . . .
C11 C 0.0387(2) 0.69093(12) 0.6571(2) 0.0596(5) Uani 1 1 d . . . . .
H11A H 0.079141 0.727408 0.580027 0.071 Uiso 1 1 calc R U . . .
H11B H -0.034557 0.718657 0.723521 0.071 Uiso 1 1 calc R U . . .
C12 C 0.0082(2) 0.59883(12) 0.6202(2) 0.0582(5) Uani 1 1 d . . . . .
H12A H 0.030588 0.579725 0.521088 0.070 Uiso 1 1 calc R U . . .
H12B H -0.083181 0.570969 0.664672 0.070 Uiso 1 1 calc R U . . .

loop_
_atom_site_aniso_label
_atom_site_aniso_U_11
_atom_site_aniso_U_22
_atom_site_aniso_U_33
_atom_site_aniso_U_23
_atom_site_aniso_U_13
_atom_site_aniso_U_12
Cl1 0.0516(3) 0.0756(4) 0.0407(3) 0.00042(15) -0.00445(18) 0.01311(17)
N1 0.0382(6) 0.0358(6) 0.0341(6) -0.0009(4) 0.0011(5) 0.0010(4)
C2 0.0404(8) 0.0421(7) 0.0458(8) -0.0008(6) 0.0067(6) 0.0012(6)
C5 0.0659(11) 0.0423(8) 0.0623(11) 0.0134(7) 0.0036(8) 0.0036(7)
C4 0.0761(12) 0.0625(11) 0.0623(11) 0.0201(9) 0.0176(9) -0.0041(9)
C3 0.0614(10) 0.0605(10) 0.0469(9) 0.0009(7) 0.0178(8) -0.0004(8)
C8 0.0663(12) 0.0400(9) 0.125(2) -0.0072(10) 0.0020(12) -0.0073(8)
C7 0.0431(8) 0.0401(7) 0.0469(8) -0.0016(6) 0.0001(6) -0.0057(6)
C6 0.0493(8) 0.0348(7) 0.0483(8) -0.0034(6) 0.0035(6) 0.0036(6)
C9 0.0520(10) 0.0879(14) 0.0633(11) -0.0022(10) 0.0101(8) -0.0201(9)
C10 0.0687(12) 0.0764(13) 0.0588(11) -0.0001(9) -0.0170(9) -0.0187(10)
C11 0.0477(9) 0.0581(10) 0.0730(12) 0.0037(8) 0.0032(8) 0.0132(7)
C12 0.0417(9) 0.0668(11) 0.0660(12) -0.0050(8) 0.0014(8) -0.0035(7)

loop_
_atom_type_symbol
_atom_type_description
_atom_type_scat_dispersion_real
_atom_type_scat_dispersion_imag
_atom_type_scat_source
C C 0.0181 0.0091 'International Tables Vol C Tables 4.2.6.8 and 6.1.1.4'
H H 0.0000 0.0000 'International Tables Vol C Tables 4.2.6.8 and 6.1.1.4'
Cl Cl 0.3639 0.7018 'International Tables Vol C Tables 4.2.6.8 and 6.1.1.4'
N N 0.0311 0.0180 'International Tables Vol C Tables 4.2.6.8 and 6.1.1.4'

loop_
_geom_angle_atom_site_label_1
_geom_angle_atom_site_label_2
_geom_angle_atom_site_label_3
_geom_angle
_geom_angle_site_symmetry_1
_geom_angle_site_symmetry_3
_geom_angle_publ_flag
C2 N1 H1 107.2 . . ?
C2 N1 C7 118.63(11) . . ?
C2 N1 C6 107.68(11) . . ?
C7 N1 H1 103.8 . . ?
C6 N1 H1 102.3 . . ?
C6 N1 C7 115.52(11) . . ?
N1 C2 C3 113.95(14) . . ?
N1 C2 C12 114.57(14) . . ?
C3 C2 C12 116.62(15) . . ?
C11 C2 N1 118.47(14) . . ?
C11 C2 C3 122.02(14) . . ?
C11 C2 C12 59.98(12) . . ?
H5A C5 H5AB 107.7 . . ?
C4 C5 H5A 108.8 . . ?
C4 C5 H5AB 108.8 . . ?
C4 C5 C6 113.66(15) . . ?
C6 C5 H5A 108.8 . . ?
C6 C5 H5AB 108.8 . . ?
C5 C4 H4A 109.5 . . ?
C5 C4 H4AB 109.5 . . ?
C5 C4 C3 110.54(14) . . ?
H4A C4 H4AB 108.1 . . ?
C3 C4 H4A 109.5 . . ?
C3 C4 H4AB 109.5 . . ?
C2 C3 C4 109.50(15) . . ?
C2 C3 H3A 109.8 . . ?
C2 C3 H3AB 109.8 . . ?
C4 C3 H3A 109.8 . . ?
C4 C3 H3AB 109.8 . . ?
H3A C3 H3AB 108.2 . . ?
H8A C8 H8B 109.5 . . ?
H8A C8 H8C 109.5 . . ?
H8B C8 H8C 109.5 . . ?
C7 C8 H8A 109.5 . . ?
C7 C8 H8B 109.5 . . ?
C7 C8 H8C 109.5 . . ?
C8 C7 N1 109.68(13) . . ?
C8 C7 C9 109.52(16) . . ?
C8 C7 C10 110.32(17) . . ?
C9 C7 N1 106.73(13) . . ?
C9 C7 C10 107.24(15) . . ?
C10 C7 N1 113.21(13) . . ?
N1 C6 C5 115.01(12) . . ?
N1 C6 H6A 108.5 . . ?
N1 C6 H6AB 108.5 . . ?
C5 C6 H6A 108.5 . . ?
C5 C6 H6AB 108.5 . . ?
H6A C6 H6AB 107.5 . . ?
C7 C9 H9A 109.5 . . ?
C7 C9 H9B 109.5 . . ?
C7 C9 H9C 109.5 . . ?
H9A C9 H9B 109.5 . . ?
H9A C9 H9C 109.5 . . ?
H9B C9 H9C 109.5 . . ?
C7 C10 H10A 109.5 . . ?
C7 C10 H10B 109.5 . . ?
C7 C10 H10C 109.5 . . ?
H10A C10 H10B 109.5 . . ?
H10A C10 H10C 109.5 . . ?
H10B C10 H10C 109.5 . . ?
C2 C11 H11A 117.7 . . ?
C2 C11 H11B 117.7 . . ?
C2 C11 C12 60.48(12) . . ?
H11A C11 H11B 114.8 . . ?
C12 C11 H11A 117.7 . . ?
C12 C11 H11B 117.7 . . ?
C2 C12 H12A 117.8 . . ?
C2 C12 H12B 117.8 . . ?
C11 C12 C2 59.54(11) . . ?
C11 C12 H12A 117.8 . . ?
C11 C12 H12B 117.8 . . ?
H12A C12 H12B 115.0 . . ?

loop_
_geom_bond_atom_site_label_1
_geom_bond_atom_site_label_2
_geom_bond_distance
_geom_bond_site_symmetry_2
_geom_bond_publ_flag
N1 H1 0.9808 . ?
N1 C2 1.497(2) . ?
N1 C7 1.5640(18) . ?
N1 C6 1.5139(17) . ?
C2 C3 1.503(2) . ?
C2 C11 1.493(2) . ?
C2 C12 1.507(2) . ?
C5 H5A 0.9700 . ?
C5 H5AB 0.9700 . ?
C5 C4 1.518(3) . ?
C5 C6 1.519(2) . ?
C4 H4A 0.9700 . ?
C4 H4AB 0.9700 . ?
C4 C3 1.520(3) . ?
C3 H3A 0.9700 . ?
C3 H3AB 0.9700 . ?
C8 H8A 0.9600 . ?
C8 H8B 0.9600 . ?
C8 H8C 0.9600 . ?
C8 C7 1.509(2) . ?
C7 C9 1.526(2) . ?
C7 C10 1.528(2) . ?
C6 H6A 0.9700 . ?
C6 H6AB 0.9700 . ?
C9 H9A 0.9600 . ?
C9 H9B 0.9600 . ?
C9 H9C 0.9600 . ?
C10 H10A 0.9600 . ?
C10 H10B 0.9600 . ?
C10 H10C 0.9600 . ?
C11 H11A 0.9700 . ?
C11 H11B 0.9700 . ?
C11 C12 1.500(3) . ?
C12 H12A 0.9700 . ?
C12 H12B 0.9700 . ?
